data_1536616
loop_
_publ_author_name
'Kim Kee-Chan'
'Pope, M.T.'
'Gaunt, A.'

_publ_section_title
;
 New heteropolytungstates incorporating dioxouranium(VI). Derivatives of
 alpha-(Si W9 O34)(10-), alpha-(As W9 O33)(9-), gamma-(Si W10 O36)(8-) and
 (As4 W40 O140)(28-)
;
_journal_name_full 'Journal of Cluster Science'
_journal_page_first 423
_journal_page_last 436
_journal_volume 13
_journal_year 2002
_chemical_formula_sum 'Na8 O216.92 Si4 U4 W40'
_chemical_name_systematic
;
Li18 Na4 ((Na (H2 O))4 (U O2)4 (O H)2 (Si W10 O36)4) (H2 O)58.92
;
_space_group_IT_number 137
_symmetry_space_group_name_Hall '-P 4ac 2a'
_symmetry_space_group_name_H-M 'P 42/n m c :2'
_cell_angle_alpha 90
_cell_angle_beta 90
_cell_angle_gamma 90
_cell_formula_units_Z 2
_cell_length_a 26.5285
_cell_length_b 26.5285
_cell_length_c 15.0463
_cell_volume 10589.004
_citation_journal_id_ASTM JCSCEB
_cod_data_source_file KimKee-Chan_JCSCEB_2002_778.cif
_cod_data_source_block Na8O216.92Si4U4W40
_cod_original_cell_volume 10589
_cod_database_code 1536616

loop_
_symmetry_equiv_pos_as_xyz
x,y,z
-y+1/2,x,z+1/2
-x+1/2,-y+1/2,z
y,-x+1/2,z+1/2
x+1/2,-y,-z
y+1/2,x+1/2,-z+1/2
-x,y+1/2,-z
-y,-x,-z+1/2
-x,-y,-z
y-1/2,-x,-z-1/2
x-1/2,y-1/2,-z
-y,x-1/2,-z-1/2
-x-1/2,y,z
-y-1/2,-x-1/2,z-1/2
x,-y-1/2,z
y,x,z-1/2

loop_
_atom_site_label
_atom_site_type_symbol
_atom_site_fract_x
_atom_site_fract_y
_atom_site_fract_z
_atom_site_occupancy
_atom_site_U_iso_or_equiv
O37 O-2 0.25 0.5185 -0.296 0.7 0.0
O30 O-2 0.5955 0.6808 0.472 0.7 0.0
O10 O-2 0.1586 0.3696 0.2343 1 0.0
Na3 Na+1 0.7007 0.6856 0.547 0.2 0.0
O19 O-2 0.1445 0.5503 0.2358 1 0.0
O39 O-2 0.5233 0.4775 0.229 0.4 0.0
O33 O-2 0.4302 0.4953 0.028 0.5 0.0
O25 O-2 0.1931 0.4656 0.1859 1 0.0
O13 O-2 0.1599 0.4309 0.5883 1 0.0
O36 O-2 0.4396 0.666 -0.371 0.4 0.0
O29 O-2 0.25 0.5808 -0.179 0.6 0.0
O7 O-2 0.3357 0.6932 0.0466 1 0.0
O16 O-2 0.25 0.4445 0.5007 1 0.0
O6 O-2 0.25 0.75 -0.0105 1 0.0
Na1 Na+1 0.25 0.6616 0.3106 1 0.0
O28 O-2 0.6773 0.6676 0.4007 0.7 0.0
O1 O-2 0.1998 0.4966 0.3586 1 0.0
O38 O-2 0.5269 0.3712 0.211 0.5 0.0
O21 O-2 0.25 0.6082 0.567 1 0.0
O22 O-2 0.1445 0.5794 0.4092 1 0.0
W1 W+6 0.18071 0.42475 0.28052 1 0.0
W4 W+6 0.18852 0.60344 0.50024 1 0.0
O23 O-2 0.147 0.5219 0.0562 1 0.0
O12 O-2 0.25 0.4078 0.2921 1 0.0
O24 O-2 0.25 0.519 0.0768 1 0.0
O20 O-2 0.1474 0.613 0.5871 1 0.0
O9 O-2 0.3358 0.6642 0.25 1 0.0
O35 O-2 0.25 0.75 -0.25 0.72 0.0
Na2 Na+1 0.75 0.636 0.332 0.2 0.0
O18 O-2 0.1165 0.4604 0.291 1 0.0
O5 O-2 0.25 0.6975 0.1593 1 0.0
O40 O-2 0.75 0.608 0.091 0.25 0.0
O31 O-2 0.6676 0.56 0.217 0.5 0.0
Na5 Na+1 0.75 0.551 0.2 0.2 0.0
O4 O-2 0.25 0.6429 -0.0559 1 0.0
O32 O-2 0.4623 0.5376 0.546 0.5 0.0
O2 O-2 0.25 0.5806 0.4056 1 0.0
W3 W+6 0.11707 0.52561 0.34339 1 0.0
O3 O-2 0.25 0.5484 0.2354 1 0.0
O15 O-2 0.1942 0.5265 0.5325 1 0.0
O8 O-2 0.1985 0.6034 0.1099 1 0.0
O27 O-2 0.5575 0.5676 0.3747 1 0.0
Si1 Si+4 0.25 0.532 0.3402 1 0.0
O17 O-2 0.0545 0.5408 0.3407 1 0.0
W2 W+6 0.18092 0.46301 0.49525 1 0.0
U1 U+6 0.25 0.66992 0.05292 1 0.0
O14 O-2 0.1167 0.488 0.4527 1 0.0
O11 O-2 0.1723 0.4108 0.4044 1 0.0
O26 O-2 0.602 0.555 0.0733 1 0.0
O34 O-2 0.693 0.75 0.347 0.6 0.0
W5 W+6 0.18888 0.53928 0.13687 1 0.0
Na4 Na+1 0.25 0.509 -0.099 0.2 0.0
